data_4089237
loop_
_publ_author_name
'Shih, Wei-Chun'
'Gu, Weixing'
'MacInnis, Morgan C.'
'Herbert, David E.'
'Ozerov, Oleg V.'

_publ_section_title
;
 Boryl/Borane Interconversion and Diversity of Binding Modes of Oxygenous
 Ligands in PBP Pincer Complexes of Rhodium
;
_journal_issue 9
_journal_name_full Organometallics
_journal_page_first 1718
_journal_paper_doi 10.1021/acs.organomet.7b00070
_journal_volume 36
_journal_year 2017
_chemical_formula_sum 'C31 H41 B F3 O3 P2 Rh S'
_chemical_formula_weight 726.36
_space_group_IT_number 14
_space_group_name_Hall '-P 2ybc'
_space_group_name_H-M_alt 'P 1 21/c 1'
_symmetry_space_group_name_H-M 'P 1 21/c 1'
_atom_sites_solution_hydrogens geom
_atom_sites_solution_primary direct
_atom_sites_solution_secondary difmap
_audit_creation_method SHELXL-97
_cell_angle_alpha 90.00
_cell_angle_beta 110.332(2)
_cell_angle_gamma 90.00
_cell_formula_units_Z 4
_cell_length_a 19.246(4)
_cell_length_b 10.695(2)
_cell_length_c 16.624(3)
_cell_measurement_temperature 173(2)
_cell_volume 3208.6(11)
_computing_structure_refinement 'SHELXL-97 (Sheldrick, 2008)'
_computing_structure_solution 'SHELXS-97 (Sheldrick, 2008)'
_diffrn_ambient_temperature 173(2)
_diffrn_measured_fraction_theta_full 0.989
_diffrn_measured_fraction_theta_max 0.989
_diffrn_radiation_monochromator graphite
_diffrn_radiation_source 'fine-focus sealed tube'
_diffrn_radiation_type MoK\a
_diffrn_radiation_wavelength 0.71073
_diffrn_reflns_av_R_equivalents 0.0282
_diffrn_reflns_av_sigmaI/netI 0.0212
_diffrn_reflns_limit_h_max 24
_diffrn_reflns_limit_h_min -24
_diffrn_reflns_limit_k_max 13
_diffrn_reflns_limit_k_min -13
_diffrn_reflns_limit_l_max 21
_diffrn_reflns_limit_l_min -21
_diffrn_reflns_number 34601
_diffrn_reflns_theta_full 27.68
_diffrn_reflns_theta_max 27.68
_diffrn_reflns_theta_min 2.21
_exptl_absorpt_coefficient_mu 0.746
_exptl_absorpt_correction_T_max 0.9566
_exptl_absorpt_correction_T_min 0.5533
_exptl_absorpt_correction_type multi-scan
_exptl_absorpt_process_details sadabs
_exptl_crystal_colour orange
_exptl_crystal_density_diffrn 1.504
_exptl_crystal_density_method 'not measured'
_exptl_crystal_description needle
_exptl_crystal_F_000 1496
_exptl_crystal_size_max 0.90
_exptl_crystal_size_mid 0.12
_exptl_crystal_size_min 0.06
_refine_diff_density_max 0.457
_refine_diff_density_min -0.418
_refine_diff_density_rms 0.059
_refine_ls_extinction_method none
_refine_ls_goodness_of_fit_ref 1.027
_refine_ls_hydrogen_treatment constr
_refine_ls_matrix_type full
_refine_ls_number_parameters 387
_refine_ls_number_reflns 7401
_refine_ls_number_restraints 0
_refine_ls_restrained_S_all 1.027
_refine_ls_R_factor_all 0.0264
_refine_ls_R_factor_gt 0.0223
_refine_ls_shift/su_max 0.002
_refine_ls_shift/su_mean 0.000
_refine_ls_structure_factor_coef Fsqd
_refine_ls_weighting_details 'calc w=1/[\s^2^(Fo^2^)+(0.0255P)^2^+1.9775P] where P=(Fo^2^+2Fc^2^)/3'
_refine_ls_weighting_scheme calc
_refine_ls_wR_factor_gt 0.0545
_refine_ls_wR_factor_ref 0.0568
_reflns_number_gt 6632
_reflns_number_total 7401
_reflns_threshold_expression >2sigma(I)
_cod_data_source_file om7b00070_si_002.cif
_cod_data_source_block 2-OTf
_cod_original_sg_symbol_H-M P21/c
_cod_database_code 4089237

loop_
_symmetry_equiv_pos_as_xyz
'x, y, z'
'-x, y+1/2, -z+1/2'
'-x, -y, -z'
'x, -y-1/2, z-1/2'

loop_
_atom_site_label
_atom_site_type_symbol
_atom_site_fract_x
_atom_site_fract_y
_atom_site_fract_z
_atom_site_U_iso_or_equiv
_atom_site_adp_type
_atom_site_occupancy
_atom_site_symmetry_multiplicity
_atom_site_calc_flag
_atom_site_refinement_flags
Rh1 Rh 0.215172(6) 0.884866(10) 0.463812(7) 0.01297(4) Uani 1 1 d .
O1 O 0.22009(6) 0.70695(10) 0.53800(7) 0.0216(2) Uani 1 1 d .
C1 C 0.09002(11) 0.61106(17) 0.46146(12) 0.0301(4) Uani 1 1 d .
B1 B 0.33361(9) 0.93156(16) 0.46809(11) 0.0152(3) Uani 1 1 d .
P2 P 0.18875(2) 1.02466(4) 0.35786(2) 0.01435(8) Uani 1 1 d .
O2 O 0.17726(7) 0.70120(11) 0.38566(7) 0.0240(2) Uani 1 1 d .
C29 C 0.19518(9) 1.20003(15) 0.37086(10) 0.0202(3) Uani 1 1 d .
H29 H 0.2065 1.2172 0.4333 0.024 Uiso 1 1 calc R
P1 P 0.24699(2) 1.01065(4) 0.57488(2) 0.01380(8) Uani 1 1 d .
O3 O 0.21143(7) 0.50346(11) 0.46614(8) 0.0309(3) Uani 1 1 d .
C22 C 0.23771(10) 0.84709(17) 0.70746(11) 0.0259(4) Uani 1 1 d .
H22A H 0.2644 0.7859 0.7511 0.039 Uiso 1 1 calc R
H22B H 0.1992 0.8044 0.6608 0.039 Uiso 1 1 calc R
H22C H 0.2147 0.9097 0.7332 0.039 Uiso 1 1 calc R
S1 S 0.18517(2) 0.62854(4) 0.46279(3) 0.01999(8) Uani 1 1 d .
F1 F 0.08838(7) 0.54298(13) 0.52713(8) 0.0492(3) Uani 1 1 d .
F2 F 0.05986(7) 0.72129(12) 0.46571(10) 0.0523(3) Uani 1 1 d .
F3 F 0.04793(7) 0.55479(15) 0.39049(8) 0.0554(4) Uani 1 1 d .
C23 C 0.17473(9) 1.10039(15) 0.60117(11) 0.0201(3) Uani 1 1 d .
H23 H 0.1934 1.1127 0.6648 0.024 Uiso 1 1 calc R
C20 C 0.29203(9) 0.91157(15) 0.67191(10) 0.0185(3) Uani 1 1 d .
H20 H 0.3184 0.8431 0.6531 0.022 Uiso 1 1 calc R
C8 C 0.32100(8) 1.11171(14) 0.57087(10) 0.0154(3) Uani 1 1 d .
C5 C 0.47090(10) 0.60388(16) 0.58980(12) 0.0253(4) Uani 1 1 d .
H5 H 0.5014 0.5342 0.6147 0.030 Uiso 1 1 calc R
C25 C 0.15504(10) 1.22997(16) 0.56018(12) 0.0287(4) Uani 1 1 d .
H25A H 0.1267 1.2207 0.4989 0.043 Uiso 1 1 calc R
H25B H 0.2006 1.2768 0.5676 0.043 Uiso 1 1 calc R
H25C H 0.1252 1.2753 0.5879 0.043 Uiso 1 1 calc R
C21 C 0.35149(10) 0.98131(17) 0.74406(11) 0.0273(4) Uani 1 1 d .
H21A H 0.3289 1.0529 0.7625 0.041 Uiso 1 1 calc R
H21B H 0.3903 1.0109 0.7231 0.041 Uiso 1 1 calc R
H21C H 0.3732 0.9247 0.7927 0.041 Uiso 1 1 calc R
C24 C 0.10304(10) 1.02338(18) 0.57835(13) 0.0305(4) Uani 1 1 d .
H24A H 0.0661 1.0702 0.5945 0.046 Uiso 1 1 calc R
H24B H 0.1135 0.9438 0.6095 0.046 Uiso 1 1 calc R
H24C H 0.0838 1.0070 0.5165 0.046 Uiso 1 1 calc R
C7 C 0.36906(9) 0.69394(15) 0.47596(10) 0.0201(3) Uani 1 1 d .
H7 H 0.3301 0.6842 0.4224 0.024 Uiso 1 1 calc R
C2 C 0.38083(8) 0.81209(14) 0.51505(10) 0.0160(3) Uani 1 1 d .
C9 C 0.35782(8) 1.06238(14) 0.51842(9) 0.0152(3) Uani 1 1 d .
C15 C 0.32247(8) 0.94050(14) 0.36760(10) 0.0161(3) Uani 1 1 d .
C3 C 0.43971(9) 0.82125(15) 0.59349(10) 0.0199(3) Uani 1 1 d .
H3 H 0.4493 0.8993 0.6226 0.024 Uiso 1 1 calc R
C26 C 0.09546(8) 0.99296(16) 0.27703(10) 0.0196(3) Uani 1 1 d .
H26 H 0.0834 1.0630 0.2345 0.024 Uiso 1 1 calc R
C12 C 0.40420(9) 1.28709(15) 0.61130(11) 0.0234(3) Uani 1 1 d .
H12 H 0.4200 1.3624 0.6426 0.028 Uiso 1 1 calc R
C6 C 0.41217(10) 0.59058(16) 0.51264(12) 0.0244(3) Uani 1 1 d .
H6 H 0.4016 0.5114 0.4852 0.029 Uiso 1 1 calc R
C11 C 0.44112(9) 1.24181(15) 0.55890(11) 0.0235(3) Uani 1 1 d .
H11 H 0.4818 1.2871 0.5536 0.028 Uiso 1 1 calc R
C18 C 0.30554(10) 0.97811(15) 0.19392(10) 0.0226(3) Uani 1 1 d .
H18 H 0.3001 0.9911 0.1355 0.027 Uiso 1 1 calc R
C16 C 0.37977(9) 0.91220(16) 0.33666(11) 0.0222(3) Uani 1 1 d .
H16 H 0.4251 0.8794 0.3749 0.027 Uiso 1 1 calc R
C28 C 0.09106(10) 0.87098(16) 0.22747(11) 0.0252(4) Uani 1 1 d .
H28A H 0.0986 0.8000 0.2669 0.038 Uiso 1 1 calc R
H28B H 0.1296 0.8706 0.2014 0.038 Uiso 1 1 calc R
H28C H 0.0422 0.8642 0.1824 0.038 Uiso 1 1 calc R
C13 C 0.34408(9) 1.22172(15) 0.61767(10) 0.0206(3) Uani 1 1 d .
H13 H 0.3187 1.2517 0.6537 0.025 Uiso 1 1 calc R
C14 C 0.25642(8) 0.98687(14) 0.30845(9) 0.0155(3) Uani 1 1 d .
C10 C 0.41894(9) 1.13086(15) 0.51428(11) 0.0207(3) Uani 1 1 d .
H10 H 0.4457 1.1002 0.4800 0.025 Uiso 1 1 calc R
C17 C 0.37166(10) 0.93103(17) 0.25140(11) 0.0259(4) Uani 1 1 d .
H17 H 0.4114 0.9117 0.2320 0.031 Uiso 1 1 calc R
C19 C 0.24780(9) 1.00584(15) 0.22244(10) 0.0199(3) Uani 1 1 d .
H19 H 0.2025 1.0377 0.1836 0.024 Uiso 1 1 calc R
C30 C 0.25900(11) 1.25666(16) 0.34766(13) 0.0305(4) Uani 1 1 d .
H30A H 0.2485 1.2477 0.2859 0.046 Uiso 1 1 calc R
H30B H 0.3052 1.2129 0.3793 0.046 Uiso 1 1 calc R
H30C H 0.2641 1.3455 0.3630 0.046 Uiso 1 1 calc R
C4 C 0.48456(9) 0.71898(17) 0.62994(11) 0.0245(4) Uani 1 1 d .
H4 H 0.5247 0.7285 0.6826 0.029 Uiso 1 1 calc R
C27 C 0.03648(9) 0.9925(2) 0.31982(12) 0.0313(4) Uani 1 1 d .
H27A H -0.0129 0.9878 0.2756 0.047 Uiso 1 1 calc R
H27B H 0.0405 1.0694 0.3532 0.047 Uiso 1 1 calc R
H27C H 0.0441 0.9199 0.3580 0.047 Uiso 1 1 calc R
C31 C 0.12445(11) 1.27265(18) 0.32266(15) 0.0401(5) Uani 1 1 d .
H31A H 0.1323 1.3617 0.3367 0.060 Uiso 1 1 calc R
H31B H 0.0837 1.2416 0.3397 0.060 Uiso 1 1 calc R
H31C H 0.1121 1.2611 0.2608 0.060 Uiso 1 1 calc R

loop_
_atom_site_aniso_label
_atom_site_aniso_U_11
_atom_site_aniso_U_22
_atom_site_aniso_U_33
_atom_site_aniso_U_23
_atom_site_aniso_U_13
_atom_site_aniso_U_12
Rh1 0.01363(6) 0.01328(6) 0.01197(6) -0.00049(4) 0.00440(4) -0.00103(4)
O1 0.0288(6) 0.0172(5) 0.0147(5) -0.0005(4) 0.0025(5) -0.0046(5)
C1 0.0285(9) 0.0298(10) 0.0287(10) -0.0025(7) 0.0059(8) -0.0075(7)
B1 0.0126(8) 0.0183(8) 0.0156(8) 0.0007(6) 0.0058(6) 0.0014(6)
P2 0.01258(18) 0.01690(19) 0.01297(18) 0.00107(14) 0.00369(14) 0.00173(14)
O2 0.0339(7) 0.0213(6) 0.0147(5) -0.0014(4) 0.0061(5) -0.0019(5)
C29 0.0236(8) 0.0168(7) 0.0181(8) 0.0008(6) 0.0044(6) 0.0040(6)
P1 0.01428(18) 0.01493(18) 0.01362(18) -0.00171(14) 0.00668(14) -0.00265(14)
O3 0.0399(8) 0.0168(6) 0.0323(7) -0.0023(5) 0.0077(6) 0.0003(5)
C22 0.0330(10) 0.0260(9) 0.0221(8) 0.0030(7) 0.0138(7) -0.0040(7)
S1 0.0248(2) 0.01559(18) 0.01682(19) -0.00162(14) 0.00368(15) -0.00311(14)
F1 0.0456(7) 0.0595(9) 0.0463(8) 0.0144(6) 0.0206(6) -0.0115(6)
F2 0.0365(7) 0.0416(7) 0.0844(10) 0.0012(7) 0.0280(7) 0.0046(6)
F3 0.0374(7) 0.0759(10) 0.0423(7) -0.0189(7) 0.0006(6) -0.0252(7)
C23 0.0197(8) 0.0238(8) 0.0202(8) -0.0035(6) 0.0111(6) 0.0001(6)
C20 0.0219(8) 0.0197(8) 0.0142(7) -0.0003(6) 0.0066(6) -0.0017(6)
C8 0.0149(7) 0.0157(7) 0.0154(7) 0.0015(5) 0.0049(6) -0.0014(5)
C5 0.0234(9) 0.0259(9) 0.0296(9) 0.0133(7) 0.0130(7) 0.0096(7)
C25 0.0285(9) 0.0250(9) 0.0372(10) -0.0015(7) 0.0173(8) 0.0050(7)
C21 0.0300(9) 0.0309(9) 0.0165(8) -0.0008(7) 0.0024(7) -0.0056(7)
C24 0.0208(9) 0.0362(10) 0.0391(11) -0.0020(8) 0.0164(8) -0.0028(7)
C7 0.0181(8) 0.0231(8) 0.0195(8) 0.0013(6) 0.0071(6) 0.0020(6)
C2 0.0143(7) 0.0201(8) 0.0156(7) 0.0028(6) 0.0077(6) 0.0022(6)
C9 0.0139(7) 0.0165(7) 0.0141(7) 0.0038(6) 0.0034(6) 0.0018(5)
C15 0.0175(7) 0.0158(7) 0.0156(7) 0.0003(6) 0.0066(6) 0.0002(6)
C3 0.0177(8) 0.0236(8) 0.0187(8) 0.0022(6) 0.0068(6) 0.0008(6)
C26 0.0138(7) 0.0258(8) 0.0161(7) 0.0018(6) 0.0013(6) 0.0018(6)
C12 0.0216(8) 0.0156(7) 0.0310(9) -0.0010(6) 0.0065(7) -0.0044(6)
C6 0.0272(9) 0.0187(8) 0.0310(9) 0.0026(7) 0.0148(7) 0.0035(6)
C11 0.0170(8) 0.0197(8) 0.0340(9) 0.0055(7) 0.0091(7) -0.0036(6)
C18 0.0321(9) 0.0228(8) 0.0159(8) -0.0016(6) 0.0123(7) -0.0061(7)
C16 0.0186(8) 0.0274(9) 0.0222(8) 0.0014(7) 0.0089(6) 0.0043(6)
C28 0.0209(8) 0.0256(9) 0.0228(9) -0.0017(7) -0.0005(7) -0.0026(6)
C13 0.0211(8) 0.0188(8) 0.0227(8) -0.0027(6) 0.0087(6) -0.0022(6)
C14 0.0171(7) 0.0151(7) 0.0151(7) 0.0002(5) 0.0067(6) -0.0005(5)
C10 0.0163(8) 0.0231(8) 0.0247(8) 0.0033(6) 0.0096(6) 0.0011(6)
C17 0.0276(9) 0.0306(9) 0.0262(9) -0.0016(7) 0.0178(7) 0.0009(7)
C19 0.0228(8) 0.0204(8) 0.0152(7) 0.0024(6) 0.0049(6) -0.0014(6)
C30 0.0394(10) 0.0173(8) 0.0372(10) 0.0042(7) 0.0163(8) -0.0012(7)
C4 0.0180(8) 0.0331(9) 0.0213(8) 0.0087(7) 0.0053(6) 0.0042(7)
C27 0.0153(8) 0.0516(12) 0.0265(9) -0.0002(8) 0.0068(7) -0.0011(8)
C31 0.0323(10) 0.0237(9) 0.0520(13) -0.0042(9) -0.0009(9) 0.0108(8)

loop_
_atom_type_symbol
_atom_type_description
_atom_type_scat_dispersion_real
_atom_type_scat_dispersion_imag
_atom_type_scat_source
C C 0.0033 0.0016 'International Tables Vol C Tables 4.2.6.8 and 6.1.1.4'
H H 0.0000 0.0000 'International Tables Vol C Tables 4.2.6.8 and 6.1.1.4'
B B 0.0013 0.0007 'International Tables Vol C Tables 4.2.6.8 and 6.1.1.4'
F F 0.0171 0.0103 'International Tables Vol C Tables 4.2.6.8 and 6.1.1.4'
P P 0.1023 0.0942 'International Tables Vol C Tables 4.2.6.8 and 6.1.1.4'
Rh Rh -1.1178 0.9187 'International Tables Vol C Tables 4.2.6.8 and 6.1.1.4'
S S 0.1246 0.1234 'International Tables Vol C Tables 4.2.6.8 and 6.1.1.4'
O O 0.0106 0.0060 'International Tables Vol C Tables 4.2.6.8 and 6.1.1.4'

loop_
_geom_angle_atom_site_label_1
_geom_angle_atom_site_label_2
_geom_angle_atom_site_label_3
_geom_angle
P1 Rh1 P2 100.02(2)
P1 Rh1 O1 96.37(3)
P2 Rh1 O1 162.52(3)
P1 Rh1 B1 81.81(4)
P2 Rh1 B1 80.28(4)
O1 Rh1 B1 108.21(5)
P1 Rh1 O2 158.32(3)
P2 Rh1 O2 100.58(3)
O1 Rh1 O2 62.49(4)
B1 Rh1 O2 108.30(5)
P1 Rh1 S1 127.040(16)
P2 Rh1 S1 131.417(16)
O1 Rh1 S1 31.28(3)
B1 Rh1 S1 114.26(4)
O2 Rh1 S1 31.43(3)
S1 O1 Rh1 95.57(6)
F3 C1 F1 107.66(16)
F3 C1 F2 107.97(17)
F1 C1 F2 108.00(17)
F3 C1 S1 110.92(14)
F1 C1 S1 110.89(13)
F2 C1 S1 111.25(12)
C2 B1 C15 113.61(13)
C2 B1 C9 115.19(13)
C15 B1 C9 113.36(13)
C2 B1 Rh1 103.22(10)
C15 B1 Rh1 101.91(10)
C9 B1 Rh1 107.90(10)
C14 P2 C26 107.29(7)
C14 P2 C29 104.18(7)
C26 P2 C29 105.78(7)
C14 P2 Rh1 101.89(5)
C26 P2 Rh1 110.24(5)
C29 P2 Rh1 126.01(5)
S1 O2 Rh1 92.41(6)
C31 C29 C30 108.20(15)
C31 C29 P2 115.70(12)
C30 C29 P2 112.95(11)
C8 P1 C23 111.27(7)
C8 P1 C20 103.61(7)
C23 P1 C20 104.45(7)
C8 P1 Rh1 109.20(5)
C23 P1 Rh1 120.06(6)
C20 P1 Rh1 106.77(5)
O3 S1 O1 117.01(7)
O3 S1 O2 117.46(8)
O1 S1 O2 108.81(7)
O3 S1 C1 104.13(8)
O1 S1 C1 103.27(8)
O2 S1 C1 104.16(8)
O3 S1 Rh1 148.16(6)
O1 S1 Rh1 53.15(5)
O2 S1 Rh1 56.16(5)
C1 S1 Rh1 107.63(6)
C25 C23 C24 108.22(14)
C25 C23 P1 116.82(11)
C24 C23 P1 110.21(12)
C22 C20 C21 109.94(13)
C22 C20 P1 114.42(12)
C21 C20 P1 113.26(11)
C13 C8 C9 122.12(14)
C13 C8 P1 125.88(12)
C9 C8 P1 111.87(11)
C4 C5 C6 119.59(15)
C6 C7 C2 122.53(15)
C3 C2 C7 116.22(14)
C3 C2 B1 122.32(14)
C7 C2 B1 121.26(14)
C8 C9 C10 116.46(14)
C8 C9 B1 122.07(13)
C10 C9 B1 121.43(14)
C14 C15 C16 117.17(14)
C14 C15 B1 120.69(13)
C16 C15 B1 121.95(14)
C4 C3 C2 121.82(16)
C28 C26 C27 109.59(15)
C28 C26 P2 113.77(11)
C27 C26 P2 110.43(11)
C13 C12 C11 119.62(15)
C7 C6 C5 119.55(16)
C10 C11 C12 120.31(15)
C19 C18 C17 119.58(15)
C17 C16 C15 121.35(15)
C12 C13 C8 119.67(15)
C19 C14 C15 121.78(14)
C19 C14 P2 125.74(12)
C15 C14 P2 112.40(11)
C11 C10 C9 121.79(15)
C16 C17 C18 120.37(15)
C18 C19 C14 119.75(15)
C5 C4 C3 120.26(16)

loop_
_geom_bond_atom_site_label_1
_geom_bond_atom_site_label_2
_geom_bond_distance
Rh1 P1 2.1928(5)
Rh1 P2 2.2302(5)
Rh1 O1 2.2516(12)
Rh1 B1 2.3103(17)
Rh1 O2 2.3282(12)
Rh1 S1 2.8005(7)
O1 S1 1.4610(11)
C1 F3 1.321(2)
C1 F1 1.322(2)
C1 F2 1.327(2)
C1 S1 1.833(2)
B1 C2 1.605(2)
B1 C15 1.611(2)
B1 C9 1.614(2)
P2 C14 1.8104(15)
P2 C26 1.8622(16)
P2 C29 1.8872(17)
O2 S1 1.4614(12)
C29 C31 1.530(2)
C29 C30 1.534(2)
P1 C8 1.8075(15)
P1 C23 1.8624(16)
P1 C20 1.8720(16)
O3 S1 1.4243(13)
C22 C20 1.532(2)
C23 C25 1.533(2)
C23 C24 1.537(2)
C20 C21 1.533(2)
C8 C13 1.395(2)
C8 C9 1.404(2)
C5 C4 1.381(3)
C5 C6 1.391(3)
C7 C6 1.389(2)
C7 C2 1.403(2)
C2 C3 1.403(2)
C9 C10 1.408(2)
C15 C14 1.400(2)
C15 C16 1.402(2)
C3 C4 1.395(2)
C26 C28 1.530(2)
C26 C27 1.535(2)
C12 C13 1.387(2)
C12 C11 1.389(2)
C11 C10 1.386(2)
C18 C19 1.383(2)
C18 C17 1.393(3)
C16 C17 1.386(2)
C14 C19 1.396(2)
